data_4135421
loop_
_publ_author_name
'Anamimoghadam, Ommid'
'Jones, Leighton O.'
'Cooper, James A.'
'Beldjoudi, Yassine'
'Nguyen, Minh T.'
'Liu, Wenqi'
'Krzyaniak, Matthew D.'
'Pezzato, Cristian'
'Stern, Charlotte L.'
'Patel, Hasmukh A.'
'Wasielewski, Michael R.'
'Schatz, George C.'
'Stoddart, J. Fraser'

_publ_section_title
;
 Discrete Open-Shell Tris(bipyridinium radical cationic) Inclusion
 Complexes in the Solid State
;
_journal_name_full 'Journal of the American Chemical Society'
_journal_paper_doi 10.1021/jacs.0c07148
_journal_year 2020
_chemical_formula_moiety '3(F6 P), C40 H40 N4 O4, C12 H14 N2, 4(C2 H3 N)'
_chemical_formula_sum 'C60 H66 F18 N10 O4 P3'
_chemical_formula_weight 1426.13
_space_group_crystal_system triclinic
_space_group_IT_number 2
_space_group_name_Hall '-P 1'
_space_group_name_H-M_alt 'P -1'
_atom_sites_solution_hydrogens geom
_atom_sites_solution_primary direct
_audit_creation_date 2020-06-27
_audit_creation_method
;
Olex2 1.2
(compiled 2016.11.30 svn.r3356 for OlexSys, GUI svn.r5269)
;
_cell_angle_alpha 112.345(3)
_cell_angle_beta 98.076(3)
_cell_angle_gamma 113.601(3)
_cell_formula_units_Z 1
_cell_length_a 12.1780(7)
_cell_length_b 12.6271(7)
_cell_length_c 12.8582(7)
_cell_measurement_reflns_used 9962
_cell_measurement_temperature 100(2)
_cell_measurement_theta_max 24.91
_cell_measurement_theta_min 2.49
_cell_volume 1572.70(17)
_computing_cell_refinement 'SAINT v8.37A (Bruker, 2015)'
_computing_data_reduction 'SAINT v8.37A (Bruker, 2015)'
_computing_molecular_graphics 'Olex2 (Dolomanov et al., 2009)'
_computing_publication_material 'Olex2 (Dolomanov et al., 2009)'
_computing_structure_refinement 'XL (Sheldrick, 2008)'
_computing_structure_solution 'SIR2004 (Burla et al., 2007)'
_diffrn_ambient_temperature 100.01
_diffrn_measured_fraction_theta_full 0.994
_diffrn_measured_fraction_theta_max 0.994
_diffrn_measurement_device_type 'Bruker APEX-II CCD'
_diffrn_measurement_method '\f and \w scans'
_diffrn_radiation_type MoK\a
_diffrn_radiation_wavelength 0.71073
_diffrn_reflns_av_R_equivalents 0.0302
_diffrn_reflns_av_unetI/netI 0.0291
_diffrn_reflns_Laue_measured_fraction_full 0.994
_diffrn_reflns_Laue_measured_fraction_max 0.994
_diffrn_reflns_limit_h_max 14
_diffrn_reflns_limit_h_min -14
_diffrn_reflns_limit_k_max 15
_diffrn_reflns_limit_k_min -14
_diffrn_reflns_limit_l_max 15
_diffrn_reflns_limit_l_min -15
_diffrn_reflns_number 29448
_diffrn_reflns_point_group_measured_fraction_full 0.994
_diffrn_reflns_point_group_measured_fraction_max 0.994
_diffrn_reflns_theta_full 25.108
_diffrn_reflns_theta_max 25.108
_diffrn_reflns_theta_min 1.945
_exptl_absorpt_coefficient_mu 0.204
_exptl_absorpt_correction_T_max 0.7452
_exptl_absorpt_correction_T_min 0.6942
_exptl_absorpt_correction_type multi-scan
_exptl_absorpt_process_details
;
SADABS-2014/5 (Bruker,2014/5) was used for absorption correction.
wR2(int) was 0.1125 before and 0.0461 after correction.
The Ratio of minimum to maximum transmission is 0.9316.
The \l/2 correction factor is Not present.
;
_exptl_crystal_colour Black
_exptl_crystal_density_diffrn 1.506
_exptl_crystal_description block
_exptl_crystal_F_000 735
_exptl_crystal_size_max 0.35
_exptl_crystal_size_mid 0.25
_exptl_crystal_size_min 0.18
_refine_diff_density_max 0.752
_refine_diff_density_min -0.532
_refine_diff_density_rms 0.073
_refine_ls_extinction_method none
_refine_ls_goodness_of_fit_ref 1.058
_refine_ls_hydrogen_treatment constr
_refine_ls_matrix_type full
_refine_ls_number_parameters 507
_refine_ls_number_reflns 5575
_refine_ls_number_restraints 624
_refine_ls_restrained_S_all 1.084
_refine_ls_R_factor_all 0.0907
_refine_ls_R_factor_gt 0.0721
_refine_ls_shift/su_max 0.000
_refine_ls_shift/su_mean 0.000
_refine_ls_structure_factor_coef Fsqd
_refine_ls_weighting_details 'w=1/[\s^2^(Fo^2^)+(0.0739P)^2^+4.0874P] where P=(Fo^2^+2Fc^2^)/3'
_refine_ls_weighting_scheme calc
_refine_ls_wR_factor_gt 0.1829
_refine_ls_wR_factor_ref 0.1942
_reflns_Friedel_coverage 0.000
_reflns_number_gt 4362
_reflns_number_total 5575
_reflns_threshold_expression 'I > 2\s(I)'
_cod_data_source_file ja0c07148_si_007.cif
_cod_data_source_block a
_cod_original_cell_volume 1572.70(16)
_cod_database_code 4135421
_shelx_space_group_comment
;
The symmetry employed for this shelxl refinement is uniquely defined
by the following loop, which should always be used as a source of
symmetry information in preference to the above space-group names.
They are only intended as comments.
;
_olex2_refinement_description
;
1. Fixed Uiso
 At 1.2 times of:
  All C(H) groups, All C(H,H) groups
 At 1.5 times of:
  All C(H,H,H) groups
2. Restrained distances
 F7-F9 \\sim F7-F8 \\sim F7-F5 \\sim F7-F6 \\sim F9-F8 \\sim F9-F6 \\sim F9-F4
\\sim F9A-F4A \\sim F9A-F6A ~
 F9A-F8A \\sim F9A-F7A \\sim F4A-F6A \\sim F4A-F5A \\sim F4A-F8A \\sim F6A-F5A
\\sim F6A-F7A \\sim F8-F5 ~
 F8-F4 \\sim F5A-F8A \\sim F5A-F7A \\sim F8A-F7A \\sim F5-F6 \\sim F5-F4 \\sim
F6-F4
 with sigma of 0.04
 P2-F7 \\sim P2-F9 \\sim P2-F9A \\sim P2-F4A \\sim P2-F6A \\sim P2-F8 \\sim
P2-F5A \\sim P2-F8A \\sim P2-F7A ~
 P2-F5 \\sim P2-F6 \\sim P2-F4
 with sigma of 0.02
3. Rigid bond restraints
 F7, P2, F9, F4A, F9A, F6A, F8, F5, F5A, F8A, F7A, F6, F4
 with sigma for 1-2 distances of 0.01 and sigma for 1-3 distances of 0.01
4. Uiso/Uaniso restraints and constraints
F7 \\sim P2 \\sim F9 \\sim F4A \\sim F9A \\sim F6A \\sim F8 \\sim F5 \\sim F5A
\\sim F8A \\sim F7A \\sim F6 \\sim F4: within 2A with sigma of 0.04 and sigma
for terminal atoms of 0.08
Uanis(F7) \\sim Ueq, Uanis(P2) \\sim Ueq, Uanis(F9) \\sim Ueq, Uanis(F4A) \\sim
Ueq, Uanis(F9A) \\sim Ueq, Uanis(F6A) \\sim Ueq, Uanis(F8) \\sim Ueq, Uanis(F5)
\\sim Ueq, Uanis(F5A) \\sim Ueq, Uanis(F8A) \\sim Ueq, Uanis(F7A) \\sim Ueq,
Uanis(F6) \\sim Ueq, Uanis(F4) \\sim Ueq: with sigma of 0.1 and sigma for
terminal atoms of 0.2
5. Others
 Fixed Sof: F4A(0.65) F6A(0.65) F3A(0.65) F8A(0.65) F7A(0.65) F2A(0.65)
 F9A(0.65) F5A(0.65) F2(0.35) F3(0.35) F5(0.35) F6(0.35) F7(0.35) F8(0.35)
 F4(0.35) F9(0.35)
6.a Secondary CH2 refined with riding coordinates:
 C9(H9A,H9B), C1(H1A,H1B)
6.b Aromatic/amide H refined with riding coordinates:
 C13(H13), C7(H7), C4(H4), C19(H19), C17(H17), C25(H25), C14(H14), C22(H22),
 C21(H21), C18(H18), C11(H11), C12(H12), C20(H20), C23(H23)
6.c Idealised Me refined as rotating group:
 C10(H10A,H10B,H10C), C24(H24A,H24B,H24C), C3(H3A,H3B,H3C), C29(H29A,H29B,
 H29C), C27(H27A,H27B,H27C)
;
_shelx_shelxl_version_number 2014/7
_olex2_submission_special_instructions 'No special instructions were received'

loop_
_space_group_symop_operation_xyz
'x, y, z'
'-x, -y, -z'

loop_
_atom_site_label
_atom_site_type_symbol
_atom_site_fract_x
_atom_site_fract_y
_atom_site_fract_z
_atom_site_U_iso_or_equiv
_atom_site_adp_type
_atom_site_occupancy
_atom_site_site_symmetry_order
_atom_site_calc_flag
_atom_site_refinement_flags_posn
_atom_site_refinement_flags_adp
_atom_site_refinement_flags_occupancy
_atom_site_disorder_assembly
_atom_site_disorder_group
P1 P 0.5000 0.5000 0.5000 0.0299(3) Uani 1 2 d S T P . .
P2 P 0.22356(10) -0.21576(11) 0.82000(11) 0.0405(3) Uani 1 1 d D U . . .
F1 F 0.3935(2) 0.4414(2) 0.3739(2) 0.0461(6) Uani 1 1 d . . . . .
O2 O -0.0375(3) 0.0253(3) 0.8604(3) 0.0435(7) Uani 1 1 d . . . . .
O1 O 0.1534(3) 0.1918(3) 0.5528(3) 0.0456(8) Uani 1 1 d . . . . .
F4A F 0.2561(6) -0.0704(5) 0.8755(6) 0.0506(14) Uani 0.65 1 d D U . A 1
N2 N 0.9571(3) 0.6419(3) 1.0523(3) 0.0309(7) Uani 1 1 d . . . . .
N1 N 0.3466(3) 0.1126(3) 0.6575(3) 0.0332(8) Uani 1 1 d . . . . .
N3 N 0.4271(3) 0.2697(3) 1.1064(3) 0.0358(8) Uani 1 1 d . . . . .
F6A F 0.3343(4) -0.1900(6) 0.9214(5) 0.0545(14) Uani 0.65 1 d D U . A 1
C15 C 0.5934(3) 0.3188(4) 0.8109(3) 0.0279(8) Uani 1 1 d . . . . .
C16 C 0.7170(3) 0.4255(4) 0.8901(3) 0.0274(8) Uani 1 1 d . . . . .
F3A F 0.5825(4) 0.4506(4) 0.4315(3) 0.0473(10) Uani 0.65 1 d . . . B 1
C13 C 0.5252(4) 0.3166(4) 0.7103(3) 0.0313(8) Uani 1 1 d . . . . .
H13 H 0.5640 0.3876 0.6939 0.038 Uiso 1 1 calc R . . . .
C7 C 0.0375(3) 0.2046(4) 0.6918(3) 0.0344(9) Uani 1 1 d . . . . .
H7 H 0.0227 0.2687 0.6811 0.041 Uiso 1 1 calc R . . . .
C8 C 0.1051(3) 0.1542(4) 0.6295(3) 0.0339(9) Uani 1 1 d . . . . .
C26 C 0.4850(4) 0.4540(4) 1.0222(3) 0.0325(9) Uani 1 1 d . . . . .
F8A F 0.1104(5) -0.2520(6) 0.7078(5) 0.0647(17) Uani 0.65 1 d D U . A 1
C4 C 0.0766(4) 0.0145(4) 0.7199(3) 0.0353(9) Uani 1 1 d . . . . .
H4 H 0.0883 -0.0521 0.7284 0.042 Uiso 1 1 calc R . . . .
C19 C 0.8955(3) 0.6421(4) 0.9558(3) 0.0311(8) Uani 1 1 d . . . . .
H19 H 0.9341 0.7165 0.9439 0.037 Uiso 1 1 calc R . . . .
C2 C 0.0093(4) 0.0643(4) 0.7816(3) 0.0341(9) Uani 1 1 d . . . . .
C17 C 0.7805(3) 0.5390(3) 0.8762(3) 0.0284(8) Uani 1 1 d . . . . .
H17 H 0.7410 0.5423 0.8092 0.034 Uiso 1 1 calc R . . . .
C25 C 0.3677(4) 0.3323(4) 0.9656(3) 0.0340(9) Uani 1 1 d . . . . .
H25 H 0.3058 0.3117 0.8965 0.041 Uiso 1 1 calc R . . . .
F7A F 0.1844(5) -0.3704(5) 0.7542(7) 0.0621(16) Uani 0.65 1 d D U . A 1
F2A F 0.4235(4) 0.3597(4) 0.4907(4) 0.0495(10) Uani 0.65 1 d . . . B 1
C14 C 0.5280(4) 0.2079(4) 0.8273(3) 0.0314(8) Uani 1 1 d . . . . .
H14 H 0.5693 0.2017 0.8914 0.038 Uiso 1 1 calc R . . . .
C22 C 0.5407(4) 0.3847(4) 1.1631(3) 0.0370(9) Uani 1 1 d . . . . .
H22 H 0.6009 0.4017 1.2312 0.044 Uiso 1 1 calc R . . . .
C21 C 0.5698(4) 0.4748(4) 1.1248(3) 0.0364(9) Uani 1 1 d . . . . .
H21 H 0.6494 0.5545 1.1678 0.044 Uiso 1 1 calc R . . . .
C6 C 0.1275(3) 0.0606(4) 0.6457(3) 0.0325(9) Uani 1 1 d . . . . .
C18 C 0.7874(4) 0.4282(4) 0.9904(3) 0.0319(8) Uani 1 1 d . . . . .
H18 H 0.7529 0.3541 1.0033 0.038 Uiso 1 1 calc R . . . .
C11 C 0.4065(4) 0.2159(4) 0.6373(3) 0.0349(9) Uani 1 1 d . . . . .
H11 H 0.3640 0.2173 0.5704 0.042 Uiso 1 1 calc R . . . .
C5 C -0.0088(3) 0.1612(4) 0.7702(3) 0.0322(9) Uani 1 1 d . . . . .
C12 C 0.4080(4) 0.1107(4) 0.7533(3) 0.0342(9) Uani 1 1 d . . . . .
H12 H 0.3656 0.0396 0.7685 0.041 Uiso 1 1 calc R . . . .
C20 C 0.9029(4) 0.5346(4) 1.0681(3) 0.0355(9) Uani 1 1 d . . . . .
H20 H 0.9466 0.5338 1.1349 0.043 Uiso 1 1 calc R . . . .
F9A F 0.1270(5) -0.2492(6) 0.8848(6) 0.0705(16) Uani 0.65 1 d D U . A 1
C9 C 0.2096(4) 0.0140(4) 0.5877(4) 0.0398(10) Uani 1 1 d . . . . .
H9A H 0.1916 -0.0714 0.5839 0.048 Uiso 1 1 calc R . . . .
H9B H 0.1897 0.0006 0.5049 0.048 Uiso 1 1 calc R . . . .
C23 C 0.3426(4) 0.2453(4) 1.0084(3) 0.0350(9) Uani 1 1 d . . . . .
H23 H 0.2634 0.1651 0.9685 0.042 Uiso 1 1 calc R . . . .
C1 C 1.0650(4) 0.7674(4) 1.1522(3) 0.0350(9) Uani 1 1 d . . . . .
H1A H 1.1175 0.8218 1.1205 0.042 Uiso 1 1 calc R . . . .
H1B H 1.1200 0.7495 1.1994 0.042 Uiso 1 1 calc R . . . .
F5A F 0.3164(5) -0.1952(6) 0.7441(5) 0.0710(13) Uani 0.65 1 d D U . A 1
C10 C 0.1359(5) 0.2903(5) 0.5385(4) 0.0521(12) Uani 1 1 d . . . . .
H10A H 0.1745 0.3083 0.4809 0.078 Uiso 1 1 calc GR . . . .
H10B H 0.1768 0.3711 0.6159 0.078 Uiso 1 1 calc GR . . . .
H10C H 0.0444 0.2597 0.5088 0.078 Uiso 1 1 calc GR . . . .
C24 C 0.3990(4) 0.1747(4) 1.1516(4) 0.0458(11) Uani 1 1 d . . . . .
H24A H 0.4695 0.1561 1.1610 0.069 Uiso 1 1 calc GR . . . .
H24B H 0.3200 0.0928 1.0947 0.069 Uiso 1 1 calc GR . . . .
H24C H 0.3886 0.2116 1.2293 0.069 Uiso 1 1 calc GR . . . .
C3 C -0.0644(6) -0.1017(5) 0.8411(6) 0.0665(16) Uani 1 1 d . . . . .
H3A H -0.1131 -0.1657 0.7562 0.100 Uiso 1 1 calc GR . . . .
H3B H -0.1146 -0.1258 0.8897 0.100 Uiso 1 1 calc GR . . . .
H3C H 0.0158 -0.1017 0.8640 0.100 Uiso 1 1 calc GR . . . .
C30 C 0.8648(7) 0.4081(7) 0.6018(5) 0.0795(19) Uani 1 1 d . . . . .
C28 C 0.4380(7) 0.0513(7) 0.3913(6) 0.091(2) Uani 1 1 d . . . . .
N5 N 0.8758(8) 0.3455(7) 0.6411(6) 0.122(3) Uani 1 1 d . . . . .
C29 C 0.8510(6) 0.4853(7) 0.5516(6) 0.0813(19) Uani 1 1 d . . . . .
H29A H 0.8324 0.4391 0.4650 0.122 Uiso 1 1 calc GR . . . .
H29B H 0.9303 0.5700 0.5881 0.122 Uiso 1 1 calc GR . . . .
H29C H 0.7807 0.5008 0.5667 0.122 Uiso 1 1 calc GR . . . .
F2 F 0.3993(7) 0.4417(8) 0.5572(6) 0.0477(17) Uani 0.35 1 d . . . B 2
F3 F 0.5172(7) 0.3743(7) 0.4603(6) 0.0435(16) Uani 0.35 1 d . . . B 2
N4 N 0.3400(7) -0.0202(8) 0.3544(7) 0.174(5) Uani 1 1 d . . . . .
C27 C 0.5720(6) 0.1588(7) 0.4409(7) 0.100(2) Uani 1 1 d . . . . .
H27A H 0.6104 0.1467 0.3782 0.149 Uiso 1 1 calc GR . . . .
H27B H 0.6201 0.1572 0.5075 0.149 Uiso 1 1 calc GR . . . .
H27C H 0.5742 0.2438 0.4697 0.149 Uiso 1 1 calc GR . . . .
F5 F 0.3649(8) -0.1121(13) 0.8379(10) 0.110(4) Uani 0.35 1 d D U . A 2
F6 F 0.2873(10) -0.1824(10) 0.9566(8) 0.065(3) Uani 0.35 1 d D U . A 2
F7 F 0.2466(14) -0.3301(13) 0.7674(14) 0.105(5) Uani 0.35 1 d D U . A 2
F8 F 0.1696(9) -0.2243(12) 0.6985(8) 0.053(3) Uani 0.35 1 d D U . A 2
F4 F 0.2110(16) -0.0848(12) 0.8864(15) 0.115(6) Uani 0.35 1 d D U . A 2
F9 F 0.0908(9) -0.2968(11) 0.8202(9) 0.090(4) Uani 0.35 1 d D U . A 2

loop_
_atom_site_aniso_label
_atom_site_aniso_U_11
_atom_site_aniso_U_22
_atom_site_aniso_U_33
_atom_site_aniso_U_23
_atom_site_aniso_U_13
_atom_site_aniso_U_12
P1 0.0342(8) 0.0336(8) 0.0262(7) 0.0166(6) 0.0116(6) 0.0181(6)
P2 0.0340(6) 0.0441(6) 0.0479(7) 0.0273(5) 0.0161(5) 0.0178(5)
F1 0.0460(14) 0.0586(16) 0.0316(12) 0.0195(11) 0.0065(11) 0.0285(13)
O2 0.0522(18) 0.0466(17) 0.0425(17) 0.0247(14) 0.0234(15) 0.0284(15)
O1 0.0368(16) 0.0477(18) 0.0375(16) 0.0186(14) 0.0131(13) 0.0098(14)
F4A 0.061(3) 0.033(2) 0.044(3) 0.018(2) 0.008(2) 0.014(2)
N2 0.0265(16) 0.0304(17) 0.0298(16) 0.0107(14) 0.0099(13) 0.0125(14)
N1 0.0286(17) 0.0248(16) 0.0287(17) 0.0018(13) 0.0130(14) 0.0074(14)
N3 0.0361(18) 0.0349(18) 0.0300(17) 0.0102(14) 0.0147(15) 0.0160(15)
F6A 0.039(3) 0.060(3) 0.055(3) 0.026(2) 0.004(2) 0.022(2)
C15 0.0287(19) 0.0289(19) 0.0238(18) 0.0079(15) 0.0138(15) 0.0151(16)
C16 0.0287(18) 0.0307(19) 0.0218(17) 0.0083(15) 0.0141(15) 0.0162(16)
F3A 0.046(2) 0.063(3) 0.039(2) 0.018(2) 0.0192(18) 0.036(2)
C13 0.030(2) 0.030(2) 0.0241(18) 0.0093(16) 0.0108(16) 0.0092(16)
C7 0.0222(18) 0.035(2) 0.0261(19) 0.0066(16) -0.0006(15) 0.0075(16)
C8 0.0191(18) 0.036(2) 0.0179(17) 0.0040(16) 0.0021(14) -0.0017(16)
C26 0.032(2) 0.031(2) 0.0214(18) 0.0026(15) 0.0096(15) 0.0131(17)
F8A 0.060(4) 0.056(3) 0.059(3) 0.019(2) -0.006(3) 0.029(3)
C4 0.028(2) 0.031(2) 0.0270(19) 0.0043(16) 0.0043(16) 0.0077(17)
C19 0.0283(19) 0.034(2) 0.0271(19) 0.0120(16) 0.0126(16) 0.0136(17)
C2 0.029(2) 0.032(2) 0.0264(19) 0.0084(16) 0.0057(16) 0.0084(17)
C17 0.0287(19) 0.032(2) 0.0220(18) 0.0103(15) 0.0111(15) 0.0149(16)
C25 0.031(2) 0.030(2) 0.0222(18) 0.0006(16) 0.0075(16) 0.0104(17)
F7A 0.064(4) 0.041(2) 0.072(3) 0.020(2) 0.009(3) 0.029(2)
F2A 0.046(2) 0.043(2) 0.058(3) 0.034(2) 0.010(2) 0.0143(19)
C14 0.032(2) 0.031(2) 0.031(2) 0.0108(16) 0.0151(16) 0.0175(17)
C22 0.034(2) 0.036(2) 0.0260(19) 0.0056(17) 0.0081(17) 0.0134(18)
C21 0.032(2) 0.031(2) 0.0250(19) 0.0020(16) 0.0069(16) 0.0085(17)
C6 0.0246(19) 0.0251(19) 0.0215(18) 0.0001(15) 0.0015(15) 0.0022(15)
C18 0.033(2) 0.033(2) 0.0297(19) 0.0129(16) 0.0141(17) 0.0169(17)
C11 0.031(2) 0.040(2) 0.0247(19) 0.0093(17) 0.0115(16) 0.0143(18)
C5 0.0179(17) 0.038(2) 0.0215(18) 0.0064(16) 0.0011(14) 0.0069(16)
C12 0.036(2) 0.029(2) 0.036(2) 0.0111(17) 0.0195(18) 0.0167(17)
C20 0.034(2) 0.045(2) 0.0271(19) 0.0127(18) 0.0072(17) 0.0239(19)
F9A 0.059(3) 0.088(4) 0.104(5) 0.064(4) 0.058(3) 0.044(3)
C9 0.029(2) 0.031(2) 0.031(2) 0.0016(17) 0.0083(17) 0.0033(17)
C23 0.030(2) 0.034(2) 0.0260(19) 0.0039(16) 0.0109(16) 0.0119(17)
C1 0.0227(18) 0.039(2) 0.030(2) 0.0109(17) 0.0044(16) 0.0107(17)
F5A 0.082(3) 0.092(4) 0.079(3) 0.052(3) 0.057(3) 0.057(3)
C10 0.047(3) 0.046(3) 0.041(3) 0.020(2) 0.015(2) 0.005(2)
C24 0.044(2) 0.047(3) 0.042(2) 0.021(2) 0.017(2) 0.018(2)
C3 0.082(4) 0.047(3) 0.091(4) 0.041(3) 0.058(3) 0.033(3)
C30 0.110(5) 0.102(5) 0.051(3) 0.025(3) 0.021(3) 0.087(4)
C28 0.074(4) 0.073(4) 0.069(4) -0.007(3) 0.027(4) 0.027(4)
N5 0.183(7) 0.141(6) 0.094(4) 0.064(4) 0.031(5) 0.124(6)
C29 0.075(4) 0.098(5) 0.070(4) 0.031(3) 0.001(3) 0.058(4)
F2 0.054(5) 0.059(5) 0.040(4) 0.028(4) 0.024(3) 0.030(4)
F3 0.053(5) 0.038(4) 0.041(4) 0.018(3) 0.012(3) 0.026(4)
N4 0.065(4) 0.144(7) 0.124(6) -0.058(5) 0.040(4) 0.002(4)
C27 0.072(4) 0.092(5) 0.100(5) 0.009(4) 0.031(4) 0.046(4)
F5 0.043(5) 0.153(10) 0.081(7) 0.076(7) 0.000(5) -0.007(5)
F6 0.081(7) 0.045(5) 0.058(5) 0.036(4) 0.005(5) 0.018(5)
F7 0.123(11) 0.132(9) 0.084(8) 0.029(9) 0.023(10) 0.110(9)
F8 0.052(6) 0.057(6) 0.048(4) 0.028(4) 0.016(5) 0.023(6)
F4 0.134(13) 0.063(7) 0.077(8) -0.017(7) -0.040(8) 0.059(8)
F9 0.055(5) 0.082(7) 0.052(6) 0.010(5) 0.025(5) -0.018(5)

loop_
_atom_type_symbol
_atom_type_description
_atom_type_scat_dispersion_real
_atom_type_scat_dispersion_imag
_atom_type_scat_source
C C 0.0033 0.0016 'International Tables Vol C Tables 4.2.6.8 and 6.1.1.4'
H H 0.0000 0.0000 'International Tables Vol C Tables 4.2.6.8 and 6.1.1.4'
F F 0.0171 0.0103 'International Tables Vol C Tables 4.2.6.8 and 6.1.1.4'
N N 0.0061 0.0033 'International Tables Vol C Tables 4.2.6.8 and 6.1.1.4'
O O 0.0106 0.0060 'International Tables Vol C Tables 4.2.6.8 and 6.1.1.4'
P P 0.1023 0.0942 'International Tables Vol C Tables 4.2.6.8 and 6.1.1.4'

loop_
_geom_angle_atom_site_label_1
_geom_angle_atom_site_label_2
_geom_angle_atom_site_label_3
_geom_angle
_geom_angle_site_symmetry_1
_geom_angle_site_symmetry_3
_geom_angle_publ_flag
F1 P1 F1 180.0 2_666 . ?
F3A P1 F1 90.07(16) 2_666 2_666 ?
F3A P1 F1 89.93(16) 2_666 . ?
F3A P1 F1 90.07(16) . . ?
F3A P1 F1 89.93(16) . 2_666 ?
F3A P1 F3A 180.0 2_666 . ?
F3A P1 F2A 90.8(2) 2_666 . ?
F3A P1 F2A 90.8(2) . 2_666 ?
F3A P1 F2A 89.2(2) 2_666 2_666 ?
F3A P1 F2A 89.2(2) . . ?
F2A P1 F1 86.43(17) . . ?
F2A P1 F1 93.57(17) . 2_666 ?
F2A P1 F1 86.43(17) 2_666 2_666 ?
F2A P1 F1 93.57(17) 2_666 . ?
F2A P1 F2A 180.0(3) . 2_666 ?
F2 P1 F1 94.4(3) 2_666 2_666 ?
F2 P1 F1 94.4(3) . . ?
F2 P1 F1 85.6(3) 2_666 . ?
F2 P1 F1 85.6(3) . 2_666 ?
F2 P1 F2 180.0(4) . 2_666 ?
F3 P1 F1 85.5(3) . 2_666 ?
F3 P1 F1 94.5(3) . . ?
F3 P1 F1 85.5(3) 2_666 . ?
F3 P1 F1 94.5(3) 2_666 2_666 ?
F3 P1 F2 90.3(4) 2_666 . ?
F3 P1 F2 89.7(4) . . ?
F3 P1 F2 90.3(4) . 2_666 ?
F3 P1 F2 89.7(4) 2_666 2_666 ?
F3 P1 F3 180.0(5) . 2_666 ?
F4A P2 F6A 94.4(4) . . ?
F4A P2 F8A 89.6(4) . . ?
F4A P2 F7A 176.7(4) . . ?
F4A P2 F9A 92.7(3) . . ?
F4A P2 F5A 92.1(3) . . ?
F6A P2 F8A 175.4(3) . . ?
F6A P2 F7A 88.7(3) . . ?
F6A P2 F5A 89.6(3) . . ?
F8A P2 F7A 87.2(3) . . ?
F9A P2 F6A 92.2(3) . . ?
F9A P2 F8A 90.0(3) . . ?
F9A P2 F7A 88.2(3) . . ?
F9A P2 F5A 174.8(3) . . ?
F5A P2 F8A 87.9(3) . . ?
F5A P2 F7A 86.9(3) . . ?
F5 P2 F6 84.9(5) . . ?
F5 P2 F4 84.1(7) . . ?
F7 P2 F5 92.3(8) . . ?
F7 P2 F6 92.3(7) . . ?
F7 P2 F8 95.6(8) . . ?
F7 P2 F4 174.9(8) . . ?
F7 P2 F9 95.3(8) . . ?
F8 P2 F5 90.6(5) . . ?
F8 P2 F6 171.1(6) . . ?
F8 P2 F4 88.2(7) . . ?
F4 P2 F6 83.7(7) . . ?
F9 P2 F5 171.1(7) . . ?
F9 P2 F6 90.2(6) . . ?
F9 P2 F8 93.2(6) . . ?
F9 P2 F4 87.9(7) . . ?
C2 O2 C3 117.2(3) . . ?
C8 O1 C10 117.3(3) . . ?
C19 N2 C20 119.2(3) . . ?
C19 N2 C1 119.5(3) . . ?
C20 N2 C1 119.8(3) . . ?
C11 N1 C12 119.1(3) . . ?
C11 N1 C9 120.4(3) . . ?
C12 N1 C9 119.8(3) . . ?
C22 N3 C24 119.9(4) . . ?
C23 N3 C22 118.8(4) . . ?
C23 N3 C24 121.3(3) . . ?
C16 C15 C14 122.8(3) . . ?
C13 C15 C16 122.2(3) . . ?
C13 C15 C14 115.0(3) . . ?
C15 C16 C17 122.7(3) . . ?
C15 C16 C18 122.9(3) . . ?
C18 C16 C17 114.4(3) . . ?
C15 C13 H13 119.3 . . ?
C11 C13 C15 121.5(4) . . ?
C11 C13 H13 119.3 . . ?
C8 C7 H7 119.8 . . ?
C8 C7 C5 120.5(4) . . ?
C5 C7 H7 119.8 . . ?
O1 C8 C7 123.9(4) . . ?
O1 C8 C6 116.4(4) . . ?
C7 C8 C6 119.8(4) . . ?
C26 C26 C25 122.5(4) 2_667 . ?
C21 C26 C26 123.0(4) . 2_667 ?
C21 C26 C25 114.5(4) . . ?
C2 C4 H4 119.5 . . ?
C2 C4 C6 121.0(4) . . ?
C6 C4 H4 119.5 . . ?
N2 C19 H19 119.2 . . ?
C17 C19 N2 121.7(4) . . ?
C17 C19 H19 119.2 . . ?
O2 C2 C4 122.6(4) . . ?
O2 C2 C5 117.1(3) . . ?
C5 C2 C4 120.3(4) . . ?
C16 C17 H17 119.1 . . ?
C19 C17 C16 121.7(4) . . ?
C19 C17 H17 119.1 . . ?
C26 C25 H25 119.3 . . ?
C23 C25 C26 121.3(4) . . ?
C23 C25 H25 119.3 . . ?
C15 C14 H14 119.3 . . ?
C12 C14 C15 121.3(4) . . ?
C12 C14 H14 119.3 . . ?
N3 C22 H22 119.2 . . ?
C21 C22 N3 121.7(4) . . ?
C21 C22 H22 119.2 . . ?
C26 C21 H21 119.1 . . ?
C22 C21 C26 121.9(4) . . ?
C22 C21 H21 119.1 . . ?
C8 C6 C9 120.5(4) . . ?
C4 C6 C8 119.2(4) . . ?
C4 C6 C9 120.3(4) . . ?
C16 C18 H18 119.2 . . ?
C20 C18 C16 121.5(4) . . ?
C20 C18 H18 119.2 . . ?
N1 C11 H11 119.2 . . ?
C13 C11 N1 121.5(4) . . ?
C13 C11 H11 119.2 . . ?
C7 C5 C1 117.9(4) . 2_667 ?
C2 C5 C7 119.2(4) . . ?
C2 C5 C1 122.6(4) . 2_667 ?
N1 C12 H12 119.3 . . ?
C14 C12 N1 121.5(4) . . ?
C14 C12 H12 119.3 . . ?
N2 C20 C18 121.4(4) . . ?
N2 C20 H20 119.3 . . ?
C18 C20 H20 119.3 . . ?
N1 C9 C6 110.0(3) . . ?
N1 C9 H9A 109.7 . . ?
N1 C9 H9B 109.7 . . ?
C6 C9 H9A 109.7 . . ?
C6 C9 H9B 109.7 . . ?
H9A C9 H9B 108.2 . . ?
N3 C23 C25 121.8(4) . . ?
N3 C23 H23 119.1 . . ?
C25 C23 H23 119.1 . . ?
N2 C1 C5 107.4(3) . 2_667 ?
N2 C1 H1A 110.2 . . ?
N2 C1 H1B 110.2 . . ?
C5 C1 H1A 110.2 2_667 . ?
C5 C1 H1B 110.2 2_667 . ?
H1A C1 H1B 108.5 . . ?
O1 C10 H10A 109.5 . . ?
O1 C10 H10B 109.5 . . ?
O1 C10 H10C 109.5 . . ?
H10A C10 H10B 109.5 . . ?
H10A C10 H10C 109.5 . . ?
H10B C10 H10C 109.5 . . ?
N3 C24 H24A 109.5 . . ?
N3 C24 H24B 109.5 . . ?
N3 C24 H24C 109.5 . . ?
H24A C24 H24B 109.5 . . ?
H24A C24 H24C 109.5 . . ?
H24B C24 H24C 109.5 . . ?
O2 C3 H3A 109.5 . . ?
O2 C3 H3B 109.5 . . ?
O2 C3 H3C 109.5 . . ?
H3A C3 H3B 109.5 . . ?
H3A C3 H3C 109.5 . . ?
H3B C3 H3C 109.5 . . ?
N5 C30 C29 179.4(7) . . ?
N4 C28 C27 175.2(11) . . ?
C30 C29 H29A 109.5 . . ?
C30 C29 H29B 109.5 . . ?
C30 C29 H29C 109.5 . . ?
H29A C29 H29B 109.5 . . ?
H29A C29 H29C 109.5 . . ?
H29B C29 H29C 109.5 . . ?
C28 C27 H27A 109.5 . . ?
C28 C27 H27B 109.5 . . ?
C28 C27 H27C 109.5 . . ?
H27A C27 H27B 109.5 . . ?
H27A C27 H27C 109.5 . . ?
H27B C27 H27C 109.5 . . ?

loop_
_geom_bond_atom_site_label_1
_geom_bond_atom_site_label_2
_geom_bond_distance
_geom_bond_site_symmetry_2
_geom_bond_publ_flag
P1 F1 1.609(2) . ?
P1 F1 1.609(2) 2_666 ?
P1 F3A 1.583(4) . ?
P1 F3A 1.583(4) 2_666 ?
P1 F2A 1.584(4) . ?
P1 F2A 1.584(4) 2_666 ?
P1 F2 1.591(7) . ?
P1 F2 1.591(7) 2_666 ?
P1 F3 1.582(7) . ?
P1 F3 1.582(7) 2_666 ?
P2 F4A 1.542(5) . ?
P2 F6A 1.568(5) . ?
P2 F8A 1.620(5) . ?
P2 F7A 1.625(5) . ?
P2 F9A 1.549(5) . ?
P2 F5A 1.601(4) . ?
P2 F5 1.607(8) . ?
P2 F6 1.630(8) . ?
P2 F7 1.502(10) . ?
P2 F8 1.553(8) . ?
P2 F4 1.629(10) . ?
P2 F9 1.529(9) . ?
O2 C2 1.382(5) . ?
O2 C3 1.412(5) . ?
O1 C8 1.355(5) . ?
O1 C10 1.415(6) . ?
N2 C19 1.357(5) . ?
N2 C20 1.358(5) . ?
N2 C1 1.483(5) . ?
N1 C11 1.359(5) . ?
N1 C12 1.363(5) . ?
N1 C9 1.485(5) . ?
N3 C22 1.363(5) . ?
N3 C23 1.353(5) . ?
N3 C24 1.467(5) . ?
C15 C16 1.421(5) . ?
C15 C13 1.420(5) . ?
C15 C14 1.421(5) . ?
C16 C17 1.426(5) . ?
C16 C18 1.424(5) . ?
C13 H13 0.9500 . ?
C13 C11 1.352(5) . ?
C7 H7 0.9500 . ?
C7 C8 1.394(6) . ?
C7 C5 1.402(6) . ?
C8 C6 1.394(6) . ?
C26 C26 1.424(8) 2_667 ?
C26 C25 1.426(5) . ?
C26 C21 1.420(6) . ?
C4 H4 0.9500 . ?
C4 C2 1.383(6) . ?
C4 C6 1.390(6) . ?
C19 H19 0.9500 . ?
C19 C17 1.351(5) . ?
C2 C5 1.383(6) . ?
C17 H17 0.9500 . ?
C25 H25 0.9500 . ?
C25 C23 1.357(6) . ?
C14 H14 0.9500 . ?
C14 C12 1.353(5) . ?
C22 H22 0.9500 . ?
C22 C21 1.347(6) . ?
C21 H21 0.9500 . ?
C6 C9 1.500(6) . ?
C18 H18 0.9500 . ?
C18 C20 1.362(5) . ?
C11 H11 0.9500 . ?
C5 C1 1.509(5) 2_667 ?
C12 H12 0.9500 . ?
C20 H20 0.9500 . ?
C9 H9A 0.9900 . ?
C9 H9B 0.9900 . ?
C23 H23 0.9500 . ?
C1 C5 1.509(5) 2_667 ?
C1 H1A 0.9900 . ?
C1 H1B 0.9900 . ?
C10 H10A 0.9800 . ?
C10 H10B 0.9800 . ?
C10 H10C 0.9800 . ?
C24 H24A 0.9800 . ?
C24 H24B 0.9800 . ?
C24 H24C 0.9800 . ?
C3 H3A 0.9800 . ?
C3 H3B 0.9800 . ?
C3 H3C 0.9800 . ?
C30 N5 1.126(8) . ?
C30 C29 1.405(9) . ?
C28 N4 1.057(8) . ?
C28 C27 1.479(10) . ?
C29 H29A 0.9800 . ?
C29 H29B 0.9800 . ?
C29 H29C 0.9800 . ?
C27 H27A 0.9800 . ?
C27 H27B 0.9800 . ?
C27 H27C 0.9800 . ?
